data_2207227
loop_
_publ_author_name
'Yan Zheng'
'Tian-Tian Pan'
'Duan-Jun Xu'

_publ_section_title
;
 Bis(benzimidazole)bis(4-hydroxybenzoato)cobalt(II) 0.25-hydrate
;
_journal_coeditor_code HB6264
_journal_issue 11
_journal_name_full 'Acta Crystallographica Section E'
_journal_page_first m2294
_journal_page_last m2296
_journal_paper_doi 10.1107/S1600536805032472
_journal_volume 61
_journal_year 2005
_chemical_formula_iupac '[Co (C7 H5 O3)2 (C7 H6 N2)2] , 0.25H2 O'
_chemical_formula_moiety 'C28 H22 Co N4 O6 , 0.25H2 O'
_chemical_formula_sum 'C28 H22.5 Co N4 O6.25'
_chemical_formula_weight 573.93
_chemical_name_systematic
;
Bis(benzimidazole)bis(4-hydroxybenzoato)cobalt(II) 0.25-hydrate
;
_space_group_IT_number 15
_symmetry_cell_setting monoclinic
_symmetry_space_group_name_Hall '-C 2yc'
_symmetry_space_group_name_H-M 'C 1 2/c 1'
_atom_sites_solution_hydrogens mixed
_atom_sites_solution_primary direct
_atom_sites_solution_secondary difmap
_audit_creation_method SHELXL97
_cell_angle_alpha 90.00
_cell_angle_beta 104.499(6)
_cell_angle_gamma 90.00
_cell_formula_units_Z 8
_cell_length_a 12.952(5)
_cell_length_b 27.564(11)
_cell_length_c 15.147(6)
_cell_measurement_reflns_used 11022
_cell_measurement_temperature 295(2)
_cell_measurement_theta_max 24.0
_cell_measurement_theta_min 2.0
_cell_volume 5235(4)
_computing_cell_refinement PROCESS-AUTO
_computing_data_collection 'PROCESS-AUTO (Rigaku, 1998)'
_computing_data_reduction 'CrystalStructure (Rigaku/MSC, 2002)'
_computing_molecular_graphics 'ORTEP-3 for Windows (Farrugia, 1997)'
_computing_publication_material 'WinGX (Farrugia, 1999)'
_computing_structure_refinement 'SHELXL97 (Sheldrick, 1997)'
_computing_structure_solution 'SIR92 (Altomare et al., 1993)'
_diffrn_ambient_temperature 295(2)
_diffrn_detector_area_resol_mean 10.00
_diffrn_measured_fraction_theta_full 1.00
_diffrn_measured_fraction_theta_max 1.00
_diffrn_measurement_device_type 'Rigaku R-AXIS RAPID'
_diffrn_measurement_method \w
_diffrn_radiation_monochromator graphite
_diffrn_radiation_source 'fine-focus sealed tube'
_diffrn_radiation_type MoK\a
_diffrn_radiation_wavelength 0.71073
_diffrn_reflns_av_R_equivalents 0.041
_diffrn_reflns_av_sigmaI/netI 0.052
_diffrn_reflns_limit_h_max 15
_diffrn_reflns_limit_h_min -15
_diffrn_reflns_limit_k_max 33
_diffrn_reflns_limit_k_min -28
_diffrn_reflns_limit_l_max 18
_diffrn_reflns_limit_l_min -14
_diffrn_reflns_number 13970
_diffrn_reflns_theta_full 25.2
_diffrn_reflns_theta_max 25.2
_diffrn_reflns_theta_min 1.8
_diffrn_standards_decay_% 0
_diffrn_standards_interval_count 0
_diffrn_standards_interval_time 0
_diffrn_standards_number 0
_exptl_absorpt_coefficient_mu 0.707
_exptl_absorpt_correction_T_max 0.862
_exptl_absorpt_correction_T_min 0.782
_exptl_absorpt_correction_type multi-scan
_exptl_absorpt_process_details '(ABSCOR; Higashi, 1995)'
_exptl_crystal_colour red
_exptl_crystal_density_diffrn 1.456
_exptl_crystal_density_method 'not measured'
_exptl_crystal_description prism
_exptl_crystal_F_000 2364
_exptl_crystal_size_max 0.32
_exptl_crystal_size_mid 0.30
_exptl_crystal_size_min 0.22
_refine_diff_density_max 0.32
_refine_diff_density_min -0.37
_refine_ls_extinction_method none
_refine_ls_goodness_of_fit_ref 1.003
_refine_ls_hydrogen_treatment constr
_refine_ls_matrix_type full
_refine_ls_number_parameters 361
_refine_ls_number_reflns 4745
_refine_ls_number_restraints 0
_refine_ls_restrained_S_all 1.003
_refine_ls_R_factor_all 0.085
_refine_ls_R_factor_gt 0.042
_refine_ls_shift/su_max 0.001
_refine_ls_shift/su_mean 0.000
_refine_ls_structure_factor_coef Fsqd
_refine_ls_weighting_details 'calc w = 1/[\s^2^(Fo^2^)+(0.0448P)^2^+6.148P] where P = (Fo^2^+2Fc^2^)/3'
_refine_ls_weighting_scheme calc
_refine_ls_wR_factor_gt 0.091
_refine_ls_wR_factor_ref 0.115
_reflns_number_gt 2922
_reflns_number_total 4745
_reflns_threshold_expression I>2\s(I)
_cod_data_source_file hb6264.cif
_cod_data_source_block I
_cod_depositor_comments
;
The following automatic conversions were performed:

'_atom_sites_solution_hydrogens' value 'difmap and geom' was changed
to 'mixed'.

Automatic conversion script
Id: cif_fix_values 6452 2018-10-05 10:23:21Z andrius 
;
_cod_original_sg_symbol_H-M 'C 2/c'
_cod_database_code 2207227

loop_
_symmetry_equiv_pos_as_xyz
'x, y, z'
'-x, y, -z+1/2'
'x+1/2, y+1/2, z'
'-x+1/2, y+1/2, -z+1/2'
'-x, -y, -z'
'x, -y, z-1/2'
'-x+1/2, -y+1/2, -z'
'x+1/2, -y+1/2, z-1/2'

loop_
_atom_site_label
_atom_site_fract_x
_atom_site_fract_y
_atom_site_fract_z
_atom_site_U_iso_or_equiv
_atom_site_adp_type
_atom_site_calc_flag
_atom_site_refinement_flags
_atom_site_occupancy
_atom_site_type_symbol
Co 0.77755(3) 0.621457(16) 0.57387(3) 0.04308(16) Uani d . 1 Co
O1 0.66884(18) 0.58912(8) 0.47742(16) 0.0550(7) Uani d . 1 O
O2 0.54833(19) 0.64793(8) 0.44076(17) 0.0570(7) Uani d . 1 O
O3 0.28053(19) 0.46595(9) 0.25458(18) 0.0702(8) Uani d . 1 O
H3A 0.2980 0.4373 0.2764 0.084 Uiso d R 1 H
O4 0.70252(18) 0.62541(8) 0.67355(15) 0.0517(6) Uani d . 1 O
O5 0.85718(19) 0.66134(9) 0.72868(17) 0.0582(7) Uani d . 1 O
O6 0.6488(2) 0.68389(10) 1.06363(17) 0.0682(8) Uani d . 1 O
H6A 0.5797 0.6730 1.0553 0.082 Uiso d R 1 H
N11 1.0569(2) 0.54214(12) 0.6568(2) 0.0737(10) Uani d . 1 N
H11 1.1240 0.5415 0.6830 0.088 Uiso calc R 1 H
N13 0.8964(2) 0.57168(10) 0.60024(18) 0.0458(7) Uani d . 1 N
N21 0.8943(2) 0.75534(10) 0.5141(2) 0.0602(9) Uani d . 1 N
H21 0.9181 0.7840 0.5301 0.072 Uiso calc R 1 H
N23 0.8325(2) 0.68140(10) 0.5248(2) 0.0479(7) Uani d . 1 N
C12 0.9954(3) 0.58166(14) 0.6424(3) 0.0607(11) Uani d . 1 C
H12 1.0200 0.6127 0.6602 0.073 Uiso calc R 1 H
C14 0.8117(3) 0.49086(14) 0.5457(3) 0.0796(14) Uani d . 1 C
H14 0.7432 0.5026 0.5211 0.096 Uiso calc R 1 H
C15 0.8346(4) 0.44227(16) 0.5425(4) 0.0997(18) Uani d . 1 C
H15 0.7804 0.4210 0.5148 0.120 Uiso calc R 1 H
C16 0.9352(4) 0.42423(16) 0.5793(4) 0.0925(16) Uani d . 1 C
H16 0.9474 0.3911 0.5763 0.111 Uiso calc R 1 H
C17 1.0167(4) 0.45373(16) 0.6197(3) 0.0806(14) Uani d . 1 C
H17 1.0847 0.4416 0.6444 0.097 Uiso calc R 1 H
C18 0.9949(3) 0.50260(14) 0.6227(3) 0.0581(10) Uani d . 1 C
C19 0.8936(3) 0.52144(12) 0.5865(2) 0.0490(9) Uani d . 1 C
C22 0.8670(3) 0.72215(13) 0.5681(3) 0.0550(10) Uani d . 1 C
H22 0.8718 0.7271 0.6297 0.066 Uiso calc R 1 H
C24 0.8102(3) 0.65919(13) 0.3594(3) 0.0586(10) Uani d . 1 C
H24 0.7838 0.6281 0.3631 0.070 Uiso calc R 1 H
C25 0.8237(3) 0.67724(17) 0.2791(3) 0.0736(12) Uani d . 1 C
H25 0.8056 0.6579 0.2273 0.088 Uiso calc R 1 H
C26 0.8637(4) 0.72351(17) 0.2722(3) 0.0773(13) Uani d . 1 C
H26 0.8716 0.7343 0.2161 0.093 Uiso calc R 1 H
C27 0.8915(3) 0.75339(15) 0.3465(3) 0.0692(12) Uani d . 1 C
H27 0.9186 0.7843 0.3423 0.083 Uiso calc R 1 H
C28 0.8778(3) 0.73569(12) 0.4281(3) 0.0498(9) Uani d . 1 C
C29 0.8374(3) 0.68915(12) 0.4349(2) 0.0456(9) Uani d . 1 C
C31 0.5765(3) 0.60463(12) 0.4380(2) 0.0427(8) Uani d . 1 C
C32 0.4993(3) 0.56828(11) 0.3867(2) 0.0399(8) Uani d . 1 C
C33 0.4053(3) 0.58153(13) 0.3274(3) 0.0622(11) Uani d . 1 C
H33 0.3896 0.6143 0.3170 0.075 Uiso calc R 1 H
C34 0.3341(3) 0.54758(14) 0.2833(3) 0.0751(13) Uani d . 1 C
H34 0.2712 0.5574 0.2427 0.090 Uiso calc R 1 H
C35 0.3545(3) 0.49921(12) 0.2982(2) 0.0482(9) Uani d . 1 C
C36 0.4475(3) 0.48484(13) 0.3551(3) 0.0570(10) Uani d . 1 C
H36 0.4627 0.4520 0.3650 0.068 Uiso calc R 1 H
C37 0.5197(3) 0.51946(13) 0.3983(3) 0.0597(11) Uani d . 1 C
H37 0.5841 0.5094 0.4365 0.072 Uiso calc R 1 H
C41 0.7699(3) 0.64823(12) 0.7381(2) 0.0472(9) Uani d . 1 C
C42 0.7376(3) 0.65688(11) 0.8241(2) 0.0434(8) Uani d . 1 C
C43 0.8040(3) 0.68169(12) 0.8963(2) 0.0503(9) Uani d . 1 C
H43 0.8700 0.6928 0.8908 0.060 Uiso calc R 1 H
C44 0.7737(3) 0.69008(12) 0.9756(3) 0.0546(10) Uani d . 1 C
H44 0.8193 0.7064 1.0236 0.066 Uiso calc R 1 H
C45 0.6755(3) 0.67425(13) 0.9841(2) 0.0506(9) Uani d . 1 C
C46 0.6082(3) 0.64954(13) 0.9131(3) 0.0521(9) Uani d . 1 C
H46 0.5420 0.6387 0.9184 0.063 Uiso calc R 1 H
C47 0.6401(3) 0.64114(13) 0.8349(3) 0.0524(9) Uani d . 1 C
H47 0.5948 0.6243 0.7875 0.063 Uiso calc R 1 H
O1W 0.4431(15) 0.7198(7) 0.2637(13) 0.191(10) Uani d P 0.25 O
H1A 0.4768 0.6987 0.3150 0.287 Uiso d PR 0.25 H
H1B 0.4806 0.7109 0.2207 0.287 Uiso d PR 0.25 H

loop_
_atom_site_aniso_label
_atom_site_aniso_U_11
_atom_site_aniso_U_22
_atom_site_aniso_U_33
_atom_site_aniso_U_12
_atom_site_aniso_U_13
_atom_site_aniso_U_23
Co 0.0374(3) 0.0341(3) 0.0531(3) -0.0047(2) 0.0026(2) -0.0055(2)
O1 0.0457(15) 0.0461(15) 0.0650(16) -0.0081(12) -0.0015(12) -0.0085(12)
O2 0.0553(16) 0.0367(14) 0.0770(18) -0.0088(12) 0.0130(13) -0.0127(13)
O3 0.0546(16) 0.0393(14) 0.097(2) -0.0111(12) -0.0179(14) -0.0051(14)
O4 0.0502(15) 0.0478(14) 0.0536(14) -0.0032(12) 0.0062(12) -0.0068(12)
O5 0.0446(15) 0.0613(17) 0.0701(17) -0.0003(13) 0.0172(13) 0.0031(13)
O6 0.0755(19) 0.0727(19) 0.0588(17) -0.0110(15) 0.0214(14) -0.0113(14)
N11 0.0368(18) 0.064(2) 0.105(3) 0.0092(17) -0.0115(17) -0.022(2)
N13 0.0360(16) 0.0407(17) 0.0551(18) -0.0030(13) 0.0009(13) -0.0087(14)
N21 0.066(2) 0.0324(17) 0.081(2) -0.0174(15) 0.0162(18) -0.0103(17)
N23 0.0456(17) 0.0367(16) 0.060(2) -0.0071(13) 0.0102(14) -0.0069(14)
C12 0.045(2) 0.051(2) 0.077(3) -0.0011(19) -0.0009(19) -0.016(2)
C14 0.048(2) 0.050(3) 0.128(4) 0.000(2) -0.002(2) -0.022(3)
C15 0.071(3) 0.049(3) 0.162(5) -0.004(2) -0.002(3) -0.030(3)
C16 0.089(4) 0.045(3) 0.133(4) 0.010(3) 0.009(3) -0.020(3)
C17 0.065(3) 0.061(3) 0.104(4) 0.020(2) -0.002(3) -0.014(3)
C18 0.049(2) 0.052(2) 0.066(3) 0.0072(19) 0.0025(19) -0.014(2)
C19 0.043(2) 0.042(2) 0.060(2) 0.0027(16) 0.0087(17) -0.0096(18)
C22 0.056(2) 0.044(2) 0.065(2) -0.0133(18) 0.0130(19) -0.0136(19)
C24 0.065(3) 0.042(2) 0.066(3) -0.0055(19) 0.011(2) -0.006(2)
C25 0.084(3) 0.075(3) 0.058(3) -0.014(3) 0.011(2) -0.010(2)
C26 0.084(3) 0.081(3) 0.066(3) -0.005(3) 0.016(2) 0.014(3)
C27 0.073(3) 0.053(3) 0.081(3) -0.008(2) 0.018(2) 0.013(2)
C28 0.044(2) 0.038(2) 0.064(3) -0.0006(16) 0.0070(18) -0.0015(19)
C29 0.0387(19) 0.0343(19) 0.061(2) -0.0006(15) 0.0069(17) -0.0004(17)
C31 0.044(2) 0.040(2) 0.044(2) -0.0087(16) 0.0119(16) -0.0070(16)
C32 0.0393(19) 0.0360(19) 0.044(2) -0.0078(15) 0.0103(15) -0.0040(15)
C33 0.056(2) 0.0303(19) 0.085(3) 0.0006(17) -0.011(2) -0.0004(19)
C34 0.056(2) 0.048(2) 0.096(3) -0.001(2) -0.029(2) 0.003(2)
C35 0.042(2) 0.039(2) 0.058(2) -0.0071(16) 0.0017(17) -0.0069(17)
C36 0.050(2) 0.0301(19) 0.081(3) -0.0016(16) -0.0023(19) 0.0006(18)
C37 0.040(2) 0.044(2) 0.080(3) -0.0025(17) -0.0122(18) -0.004(2)
C41 0.047(2) 0.0351(19) 0.057(2) 0.0081(17) 0.0090(18) 0.0026(17)
C42 0.0394(19) 0.0337(18) 0.053(2) 0.0036(15) 0.0032(16) 0.0018(16)
C43 0.044(2) 0.041(2) 0.061(2) -0.0042(16) 0.0063(18) -0.0027(18)
C44 0.058(2) 0.044(2) 0.055(2) -0.0060(18) 0.0017(19) -0.0092(18)
C45 0.058(2) 0.043(2) 0.050(2) 0.0027(18) 0.0100(18) 0.0033(18)
C46 0.045(2) 0.051(2) 0.060(2) -0.0042(18) 0.0118(18) -0.0001(19)
C47 0.046(2) 0.051(2) 0.056(2) -0.0022(18) 0.0038(18) -0.0042(18)
O1W 0.21(2) 0.21(2) 0.123(15) -0.049(15) -0.017(16) 0.088(15)

loop_
_atom_type_symbol
_atom_type_description
_atom_type_scat_dispersion_real
_atom_type_scat_dispersion_imag
_atom_type_scat_source
C C 0.0033 0.0000 'International Tables Vol C Tables 4.2.6.8 and 6.1.1.4'
H H 0.0000 0.0000 'International Tables Vol C Tables 4.2.6.8 and 6.1.1.4'
O O 0.0106 0.0000 'International Tables Vol C Tables 4.2.6.8 and 6.1.1.4'
N N 0.0061 0.0000 'International Tables Vol C Tables 4.2.6.8 and 6.1.1.4'
Co Co 0.3494 0.0000 'International Tables Vol C Tables 4.2.6.8 and 6.1.1.4'

loop_
_geom_angle_atom_site_label_1
_geom_angle_atom_site_label_2
_geom_angle_atom_site_label_3
_geom_angle_site_symmetry_1
_geom_angle
_geom_angle_publ_flag
O1 Co O4 . 101.13(10) y
O1 Co O5 . 157.27(10) y
O1 Co N13 . 101.91(11) y
O1 Co N23 . 110.53(11) y
O4 Co O5 . 56.20(9) y
O4 Co N13 . 112.23(11) y
O4 Co N23 . 121.29(11) y
O5 Co N13 . 89.90(9) y
O5 Co N23 . 83.52(10) y
N13 Co N23 . 107.89(12) y
C31 O1 Co . 127.7(2) ?
C35 O3 H3A . 110.1 ?
C41 O4 Co . 103.5(2) ?
C45 O6 H6A . 105.6 ?
C12 N11 C18 . 108.5(3) ?
C12 N11 H11 . 125.8 ?
C18 N11 H11 . 125.8 ?
C12 N13 C19 . 105.4(3) ?
C12 N13 Co . 123.8(2) ?
C19 N13 Co . 130.6(2) ?
C22 N21 C28 . 108.0(3) ?
C22 N21 H21 . 126.0 ?
C28 N21 H21 . 126.0 ?
C22 N23 C29 . 105.2(3) ?
C22 N23 Co . 128.5(3) ?
C29 N23 Co . 126.3(2) ?
N13 C12 N11 . 112.3(3) ?
N13 C12 H12 . 123.8 ?
N11 C12 H12 . 123.8 ?
C19 C14 C15 . 117.7(4) ?
C19 C14 H14 . 121.2 ?
C15 C14 H14 . 121.2 ?
C14 C15 C16 . 121.9(4) ?
C14 C15 H15 . 119.1 ?
C16 C15 H15 . 119.1 ?
C17 C16 C15 . 121.3(4) ?
C17 C16 H16 . 119.4 ?
C15 C16 H16 . 119.4 ?
C16 C17 C18 . 117.4(4) ?
C16 C17 H17 . 121.3 ?
C18 C17 H17 . 121.3 ?
N11 C18 C17 . 132.9(4) ?
N11 C18 C19 . 104.9(3) ?
C17 C18 C19 . 122.2(4) ?
C14 C19 C18 . 119.6(3) ?
C14 C19 N13 . 131.5(3) ?
C18 C19 N13 . 108.9(3) ?
N23 C22 N21 . 112.8(3) ?
N23 C22 H22 . 123.6 ?
N21 C22 H22 . 123.6 ?
C25 C24 C29 . 117.1(4) ?
C25 C24 H24 . 121.4 ?
C29 C24 H24 . 121.4 ?
C24 C25 C26 . 122.4(4) ?
C24 C25 H25 . 118.8 ?
C26 C25 H25 . 118.8 ?
C27 C26 C25 . 121.1(4) ?
C27 C26 H26 . 119.5 ?
C25 C26 H26 . 119.5 ?
C26 C27 C28 . 117.2(4) ?
C26 C27 H27 . 121.4 ?
C28 C27 H27 . 121.4 ?
N21 C28 C27 . 133.1(4) ?
N21 C28 C29 . 105.2(3) ?
C27 C28 C29 . 121.7(4) ?
C24 C29 N23 . 130.7(3) ?
C24 C29 C28 . 120.6(4) ?
N23 C29 C28 . 108.8(3) ?
O2 C31 O1 . 123.6(3) ?
O2 C31 C32 . 119.7(3) ?
O1 C31 C32 . 116.7(3) ?
C33 C32 C37 . 117.1(3) ?
C33 C32 C31 . 122.2(3) ?
C37 C32 C31 . 120.6(3) ?
C34 C33 C32 . 121.3(3) ?
C34 C33 H33 . 119.4 ?
C32 C33 H33 . 119.4 ?
C33 C34 C35 . 120.5(3) ?
C33 C34 H34 . 119.7 ?
C35 C34 H34 . 119.7 ?
C36 C35 C34 . 119.7(3) ?
C36 C35 O3 . 121.0(3) ?
C34 C35 O3 . 119.3(3) ?
C35 C36 C37 . 119.2(3) ?
C35 C36 H36 . 120.4 ?
C37 C36 H36 . 120.4 ?
C32 C37 C36 . 122.0(3) ?
C32 C37 H37 . 119.0 ?
C36 C37 H37 . 119.0 ?
O5 C41 O4 . 121.3(3) ?
O5 C41 C42 . 121.6(3) ?
O4 C41 C42 . 117.0(3) ?
C47 C42 C43 . 117.7(3) ?
C47 C42 C41 . 121.4(3) ?
C43 C42 C41 . 120.9(3) ?
C44 C43 C42 . 121.0(3) ?
C44 C43 H43 . 119.5 ?
C42 C43 H43 . 119.5 ?
C43 C44 C45 . 120.0(3) ?
C43 C44 H44 . 120.0 ?
C45 C44 H44 . 120.0 ?
O6 C45 C44 . 117.7(3) ?
O6 C45 C46 . 122.4(3) ?
C44 C45 C46 . 119.9(4) ?
C47 C46 C45 . 119.3(3) ?
C47 C46 H46 . 120.4 ?
C45 C46 H46 . 120.4 ?
C46 C47 C42 . 122.2(3) ?
C46 C47 H47 . 118.9 ?
C42 C47 H47 . 118.9 ?
O1W O1W H1A 2_655 87.1 ?
O1W O1W H1B 2_655 33.2 ?
H1A O1W H1B . 100.9 ?

loop_
_geom_bond_atom_site_label_1
_geom_bond_atom_site_label_2
_geom_bond_site_symmetry_2
_geom_bond_distance
_geom_bond_publ_flag
Co O1 . 1.970(2) y
Co O4 . 1.993(2) y
Co O5 . 2.561(3) y
Co N13 . 2.026(3) y
Co N23 . 2.013(3) y
Co O2 . 3.227(3) ?
O1 C31 . 1.269(4) ?
O2 C31 . 1.252(4) ?
O3 C35 . 1.371(4) ?
O3 H3A . 0.8637 ?
O4 C41 . 1.298(4) ?
O5 C41 . 1.228(4) ?
O6 C45 . 1.359(4) ?
O6 H6A . 0.9231 ?
N11 C12 . 1.335(4) ?
N11 C18 . 1.376(5) ?
N11 H11 . 0.8600 ?
N13 C12 . 1.311(4) ?
N13 C19 . 1.400(4) ?
N21 C22 . 1.333(4) ?
N21 C28 . 1.377(4) ?
N21 H21 . 0.8600 ?
N23 C22 . 1.320(4) ?
N23 C29 . 1.395(4) ?
C12 H12 . 0.9300 ?
C14 C19 . 1.374(5) ?
C14 C15 . 1.375(5) ?
C14 H14 . 0.9300 ?
C15 C16 . 1.376(6) ?
C15 H15 . 0.9300 ?
C16 C17 . 1.351(6) ?
C16 H16 . 0.9300 ?
C17 C18 . 1.379(5) ?
C17 H17 . 0.9300 ?
C18 C19 . 1.390(5) ?
C22 H22 . 0.9300 ?
C24 C25 . 1.365(5) ?
C24 C29 . 1.383(5) ?
C24 H24 . 0.9300 ?
C25 C26 . 1.390(6) ?
C25 H25 . 0.9300 ?
C26 C27 . 1.369(6) ?
C26 H26 . 0.9300 ?
C27 C28 . 1.380(5) ?
C27 H27 . 0.9300 ?
C28 C29 . 1.399(5) ?
C31 C32 . 1.489(4) ?
C32 C33 . 1.370(4) ?
C32 C37 . 1.374(4) ?
C33 C34 . 1.365(5) ?
C33 H33 . 0.9300 ?
C34 C35 . 1.367(5) ?
C34 H34 . 0.9300 ?
C35 C36 . 1.353(5) ?
C36 C37 . 1.380(5) ?
C36 H36 . 0.9300 ?
C37 H37 . 0.9300 ?
C41 C42 . 1.484(5) ?
C42 C47 . 1.383(5) ?
C42 C43 . 1.390(5) ?
C43 C44 . 1.375(5) ?
C43 H43 . 0.9300 ?
C44 C45 . 1.381(5) ?
C44 H44 . 0.9300 ?
C45 C46 . 1.383(5) ?
C46 C47 . 1.368(5) ?
C46 H46 . 0.9300 ?
C47 H47 . 0.9300 ?
O1W O1W 2_655 1.63(4) ?
O1W H1A . 0.9808 ?
O1W H1B . 0.9387 ?

loop_
_geom_hbond_atom_site_label_D
_geom_hbond_atom_site_label_H
_geom_hbond_atom_site_label_A
_geom_hbond_site_symmetry_A
_geom_hbond_distance_DH
_geom_hbond_distance_HA
_geom_hbond_distance_DA
_geom_hbond_angle_DHA
_geom_hbond_publ_flag
O1W H1A O2 . 0.98 2.36 3.339(19) 177 y
O3 H3A O4 5_666 0.86 1.89 2.730(4) 164 y
O6 H6A O2 2_656 0.92 1.81 2.724(4) 170 y
N11 H11 O3 6_666 0.86 2.06 2.913(4) 174 y
N21 H21 O2 7_666 0.86 1.95 2.806(4) 172 y
